data_4024694
loop_
_publ_author_name
'Girish K. Rawal'
'Shikha Rani'
'Nitee Kumari'
'Yashwant D. Vankar'

_publ_section_title
;
Regio- and Stereocontrolled Selective Debenzylation and Substitution
Reactions of C-2 Formyl Glycals. Application in the Synthesis of
Constrained \b-Sugar Amino Acids
;
_journal_name_full 'Journal of Organic Chemistry'
_journal_page_first 5349
_journal_page_last 5355
_journal_paper_doi 10.1021/jo9008222
_journal_volume 74
_journal_year 2009
_chemical_formula_sum 'C22 H29 N O8'
_chemical_formula_weight 435.46
_chemical_name_systematic
;
 ?
;
_space_group_IT_number 4
_symmetry_cell_setting monoclinic
_symmetry_space_group_name_Hall 'P 2yb'
_symmetry_space_group_name_H-M 'P 1 21 1'
_atom_sites_solution_hydrogens geom
_atom_sites_solution_primary direct
_atom_sites_solution_secondary difmap
_audit_creation_method SHELXL-97
_cell_angle_alpha 90.00
_cell_angle_beta 118.994(3)
_cell_angle_gamma 90.00
_cell_formula_units_Z 2
_cell_length_a 11.534(2)
_cell_length_b 9.6312(18)
_cell_length_c 11.875(2)
_cell_measurement_reflns_used 1000
_cell_measurement_temperature 293(2)
_cell_volume 1153.8(4)
_computing_cell_refinement 'SMART 5.628 (Bruker, 2003)'
_computing_data_collection 'SMART 5.628 (Bruker, 2003)'
_computing_data_reduction 'SAINT+ 6.45  (Bruker, 2003)'
_computing_molecular_graphics 'DIAMOND 2.1 e'
_computing_structure_refinement 'SHELXL-97 (Sheldrick, 1997)'
_computing_structure_solution Sir92
_diffrn_ambient_temperature 293(2)
_diffrn_measured_fraction_theta_full 0.988
_diffrn_measured_fraction_theta_max 0.988
_diffrn_radiation_monochromator graphite
_diffrn_radiation_source 'fine-focus sealed tube'
_diffrn_radiation_type MoK\a
_diffrn_radiation_wavelength 0.71073
_diffrn_reflns_av_R_equivalents 0.0247
_diffrn_reflns_av_sigmaI/netI 0.0605
_diffrn_reflns_limit_h_max 14
_diffrn_reflns_limit_h_min -15
_diffrn_reflns_limit_k_max 12
_diffrn_reflns_limit_k_min -12
_diffrn_reflns_limit_l_max 15
_diffrn_reflns_limit_l_min -7
_diffrn_reflns_number 7537
_diffrn_reflns_theta_full 28.35
_diffrn_reflns_theta_max 28.35
_diffrn_reflns_theta_min 2.02
_exptl_absorpt_coefficient_mu 0.095
_exptl_crystal_colour colorless
_exptl_crystal_density_diffrn 1.253
_exptl_crystal_density_method 'not measured'
_exptl_crystal_description prism
_exptl_crystal_F_000 464
_exptl_crystal_size_max 0.18
_exptl_crystal_size_mid 0.1
_exptl_crystal_size_min 0.1
_refine_diff_density_max 0.248
_refine_diff_density_min -0.193
_refine_diff_density_rms 0.050
_refine_ls_abs_structure_details 'Flack H D (1983), Acta Cryst. A39, 876-881'
_refine_ls_abs_structure_Flack -0.8(10)
_refine_ls_extinction_method none
_refine_ls_goodness_of_fit_ref 1.051
_refine_ls_hydrogen_treatment constr
_refine_ls_matrix_type full
_refine_ls_number_parameters 285
_refine_ls_number_reflns 5310
_refine_ls_number_restraints 1
_refine_ls_restrained_S_all 1.051
_refine_ls_R_factor_all 0.0690
_refine_ls_R_factor_gt 0.0555
_refine_ls_shift/su_max 0.000
_refine_ls_shift/su_mean 0.000
_refine_ls_structure_factor_coef Fsqd
_refine_ls_weighting_details 'calc w=1/[\s^2^(Fo^2^)+(0.0532P)^2^+0.1697P] where P=(Fo^2^+2Fc^2^)/3'
_refine_ls_weighting_scheme calc
_refine_ls_wR_factor_gt 0.1131
_refine_ls_wR_factor_ref 0.1183
_reflns_number_gt 4460
_reflns_number_total 5310
_reflns_threshold_expression >2sigma(I)
_cod_data_source_file jo9008222_si_004.cif
_cod_data_source_block 27maybm
_cod_depositor_comments
;
The following automatic conversions were performed:
'_symmetry_cell_setting' value 'Monoclinic' changed to 'monoclinic'
according to '/home/saulius/struct/CIF-dictionaries/cif_core.dic'
dictionary named 'cif_core.dic' version 2.4.1 from
2010-06-29.

'_refine_ls_hydrogen_treatment' value 'Constr' changed to
'constr' according to '/home/saulius/struct/CIF-dictionaries/cif_core.dic'
dictionary named 'cif_core.dic' version 2.4.1 from 2010-06-29.

Automatic conversion script
Id: cif_fix_enum 1527 2010-12-29 10:47:43Z saulius 
;
_cod_original_sg_symbol_H-M P21
_cod_database_code 4024694

loop_
_symmetry_equiv_pos_as_xyz
'x, y, z'
'-x, y+1/2, -z'

loop_
_atom_site_label
_atom_site_type_symbol
_atom_site_fract_x
_atom_site_fract_y
_atom_site_fract_z
_atom_site_U_iso_or_equiv
_atom_site_adp_type
_atom_site_occupancy
_atom_site_symmetry_multiplicity
_atom_site_calc_flag
_atom_site_refinement_flags
_atom_site_disorder_assembly
_atom_site_disorder_group
C1 C 0.9540(2) 0.8217(2) 0.8542(2) 0.0191(5) Uani 1 1 d . . .
H1 H 1.0331 0.8704 0.8991 0.023 Uiso 1 1 calc R . .
C2 C 0.8752(2) 0.8163(2) 0.9072(2) 0.0163(5) Uani 1 1 d . . .
C3 C 0.7442(2) 0.7425(2) 0.8405(2) 0.0161(5) Uani 1 1 d . . .
H3 H 0.6787 0.7954 0.8529 0.019 Uiso 1 1 calc R . .
C4 C 0.6996(2) 0.7352(2) 0.6960(2) 0.0172(5) Uani 1 1 d . . .
H4 H 0.6221 0.6744 0.6532 0.021 Uiso 1 1 calc R . .
C5 C 0.8116(2) 0.6779(2) 0.6779(2) 0.0179(5) Uani 1 1 d . . .
H5 H 0.8329 0.5844 0.7151 0.021 Uiso 1 1 calc R . .
C6 C 0.7786(2) 0.6693(3) 0.5394(2) 0.0217(5) Uani 1 1 d . . .
H6A H 0.6882 0.6374 0.4866 0.026 Uiso 1 1 calc R . .
H6B H 0.7876 0.7597 0.5085 0.026 Uiso 1 1 calc R . .
C7 C 0.9207(2) 0.8838(2) 1.0322(2) 0.0180(5) Uani 1 1 d . . .
C8 C 0.8855(2) 0.9084(3) 1.2103(2) 0.0262(6) Uani 1 1 d . . .
H8A H 0.9702 0.8692 1.2687 0.039 Uiso 1 1 calc R . .
H8B H 0.8221 0.8837 1.2373 0.039 Uiso 1 1 calc R . .
H8C H 0.8930 1.0077 1.2099 0.039 Uiso 1 1 calc R . .
C9 C 0.6569(2) 0.5456(2) 0.9067(2) 0.0166(5) Uani 1 1 d . . .
C10 C 0.6087(2) 0.3334(3) 0.9913(2) 0.0211(5) Uani 1 1 d . . .
C11 C 0.6979(3) 0.2110(3) 1.0607(3) 0.0277(6) Uani 1 1 d . . .
H11A H 0.7235 0.1654 1.0042 0.042 Uiso 1 1 calc R . .
H11B H 0.6510 0.1468 1.0858 0.042 Uiso 1 1 calc R . .
H11C H 0.7756 0.2434 1.1358 0.042 Uiso 1 1 calc R . .
C12 C 0.5698(3) 0.4070(3) 1.0801(3) 0.0299(6) Uani 1 1 d . . .
H12A H 0.6468 0.4492 1.1493 0.045 Uiso 1 1 calc R . .
H12B H 0.5326 0.3413 1.1144 0.045 Uiso 1 1 calc R . .
H12C H 0.5054 0.4774 1.0330 0.045 Uiso 1 1 calc R . .
C13 C 0.4895(2) 0.2884(3) 0.8665(3) 0.0304(6) Uani 1 1 d . . .
H13A H 0.4391 0.3686 0.8212 0.046 Uiso 1 1 calc R . .
H13B H 0.4351 0.2276 0.8852 0.046 Uiso 1 1 calc R . .
H13C H 0.5190 0.2404 0.8141 0.046 Uiso 1 1 calc R . .
C14 C 0.5448(2) 0.9247(3) 0.6151(2) 0.0220(5) Uani 1 1 d . . .
H14A H 0.5370 1.0191 0.5837 0.026 Uiso 1 1 calc R . .
H14B H 0.5441 0.9282 0.6963 0.026 Uiso 1 1 calc R . .
C15 C 0.4268(2) 0.8420(3) 0.5198(2) 0.0201(5) Uani 1 1 d . . .
C16 C 0.3585(2) 0.7561(3) 0.5610(3) 0.0303(6) Uani 1 1 d . . .
H16 H 0.3847 0.7500 0.6483 0.036 Uiso 1 1 calc R . .
C17 C 0.2516(3) 0.6794(3) 0.4732(3) 0.0375(7) Uani 1 1 d . . .
H17 H 0.2061 0.6218 0.5014 0.045 Uiso 1 1 calc R . .
C18 C 0.2122(3) 0.6880(3) 0.3435(3) 0.0346(7) Uani 1 1 d . . .
H18 H 0.1399 0.6367 0.2844 0.041 Uiso 1 1 calc R . .
C19 C 0.2796(3) 0.7723(3) 0.3015(3) 0.0304(6) Uani 1 1 d . . .
H19 H 0.2526 0.7784 0.2141 0.036 Uiso 1 1 calc R . .
C20 C 0.3878(2) 0.8484(3) 0.3895(2) 0.0255(5) Uani 1 1 d . . .
H20 H 0.4345 0.9038 0.3611 0.031 Uiso 1 1 calc R . .
C21 C 0.8675(3) 0.5603(3) 0.4198(2) 0.0279(6) Uani 1 1 d . . .
C22 C 0.9521(3) 0.4448(3) 0.4194(3) 0.0387(7) Uani 1 1 d . . .
H22A H 0.9093 0.3579 0.4150 0.058 Uiso 1 1 calc R . .
H22B H 1.0361 0.4480 0.4968 0.058 Uiso 1 1 calc R . .
H22C H 0.9656 0.4536 0.3460 0.058 Uiso 1 1 calc R . .
N1 N 0.75525(18) 0.6037(2) 0.89299(18) 0.0172(4) Uani 1 1 d . . .
H1A H 0.8270 0.5574 0.9160 0.021 Uiso 1 1 calc R . .
O1 O 0.93006(15) 0.76357(18) 0.74225(15) 0.0211(4) Uani 1 1 d . . .
O2 O 1.01892(16) 0.95630(18) 1.08718(16) 0.0249(4) Uani 1 1 d . . .
O3 O 0.84218(15) 0.85536(18) 1.08234(15) 0.0223(4) Uani 1 1 d . . .
O4 O 0.54902(16) 0.59789(17) 0.87086(16) 0.0228(4) Uani 1 1 d . . .
O5 O 0.69728(15) 0.42082(17) 0.96364(16) 0.0207(4) Uani 1 1 d . . .
O6 O 0.66881(15) 0.86818(16) 0.63665(15) 0.0201(4) Uani 1 1 d . . .
O7 O 0.87036(17) 0.57220(19) 0.53299(16) 0.0264(4) Uani 1 1 d . . .
O8 O 0.7994(3) 0.6330(3) 0.3293(2) 0.0534(7) Uani 1 1 d . . .

loop_
_atom_site_aniso_label
_atom_site_aniso_U_11
_atom_site_aniso_U_22
_atom_site_aniso_U_33
_atom_site_aniso_U_23
_atom_site_aniso_U_13
_atom_site_aniso_U_12
C1 0.0177(11) 0.0174(12) 0.0184(12) 0.0014(9) 0.0057(10) -0.0012(9)
C2 0.0159(11) 0.0135(11) 0.0162(11) 0.0007(8) 0.0051(9) 0.0001(8)
C3 0.0123(10) 0.0155(12) 0.0183(11) 0.0023(9) 0.0057(9) 0.0003(9)
C4 0.0150(11) 0.0118(11) 0.0196(11) 0.0005(9) 0.0043(9) -0.0009(9)
C5 0.0173(11) 0.0180(12) 0.0184(12) 0.0022(9) 0.0087(9) -0.0006(9)
C6 0.0215(12) 0.0202(13) 0.0216(12) 0.0005(10) 0.0090(10) -0.0001(10)
C7 0.0175(11) 0.0143(11) 0.0195(11) 0.0030(9) 0.0067(10) 0.0023(9)
C8 0.0274(13) 0.0321(15) 0.0191(12) -0.0015(11) 0.0113(11) -0.0003(11)
C9 0.0198(12) 0.0158(11) 0.0125(10) -0.0009(9) 0.0066(9) -0.0005(9)
C10 0.0173(11) 0.0173(12) 0.0267(13) 0.0061(10) 0.0090(10) -0.0030(9)
C11 0.0251(13) 0.0208(13) 0.0363(15) 0.0085(11) 0.0141(12) -0.0017(10)
C12 0.0370(15) 0.0245(14) 0.0359(15) 0.0081(12) 0.0239(13) 0.0003(12)
C13 0.0235(13) 0.0252(14) 0.0348(15) 0.0047(12) 0.0080(12) -0.0046(11)
C14 0.0212(12) 0.0170(12) 0.0223(12) 0.0037(10) 0.0061(10) 0.0048(10)
C15 0.0170(11) 0.0176(12) 0.0230(12) 0.0016(10) 0.0076(10) 0.0053(10)
C16 0.0252(13) 0.0357(16) 0.0291(14) 0.0008(12) 0.0124(12) -0.0003(12)
C17 0.0257(14) 0.0392(18) 0.0470(18) 0.0002(14) 0.0171(14) -0.0068(13)
C18 0.0178(13) 0.0322(16) 0.0380(16) -0.0081(12) 0.0011(12) 0.0004(11)
C19 0.0286(14) 0.0292(15) 0.0211(13) 0.0029(11) 0.0024(11) 0.0104(12)
C20 0.0300(13) 0.0198(13) 0.0259(13) 0.0073(11) 0.0128(11) 0.0083(11)
C21 0.0314(14) 0.0328(15) 0.0202(13) -0.0061(11) 0.0132(11) -0.0096(12)
C22 0.0435(17) 0.0425(19) 0.0367(16) -0.0103(14) 0.0247(15) -0.0023(14)
N1 0.0156(10) 0.0153(10) 0.0216(10) 0.0054(8) 0.0098(8) 0.0027(8)
O1 0.0173(8) 0.0267(10) 0.0176(8) -0.0038(7) 0.0071(7) -0.0040(7)
O2 0.0203(9) 0.0288(11) 0.0226(9) -0.0079(7) 0.0081(8) -0.0071(7)
O3 0.0226(8) 0.0270(9) 0.0177(8) -0.0035(7) 0.0100(7) -0.0051(7)
O4 0.0185(8) 0.0197(9) 0.0317(10) 0.0056(7) 0.0133(8) 0.0025(7)
O5 0.0175(8) 0.0165(8) 0.0290(9) 0.0049(7) 0.0120(7) 0.0004(7)
O6 0.0181(8) 0.0157(8) 0.0216(9) 0.0045(7) 0.0059(7) 0.0023(7)
O7 0.0305(10) 0.0305(10) 0.0194(9) -0.0003(7) 0.0131(8) 0.0067(8)
O8 0.0788(17) 0.0587(16) 0.0232(11) 0.0077(10) 0.0251(12) 0.0215(13)

loop_
_atom_type_symbol
_atom_type_description
_atom_type_scat_dispersion_real
_atom_type_scat_dispersion_imag
_atom_type_scat_source
C C 0.0033 0.0016 'International Tables Vol C Tables 4.2.6.8 and 6.1.1.4'
H H 0.0000 0.0000 'International Tables Vol C Tables 4.2.6.8 and 6.1.1.4'
N N 0.0061 0.0033 'International Tables Vol C Tables 4.2.6.8 and 6.1.1.4'
O O 0.0106 0.0060 'International Tables Vol C Tables 4.2.6.8 and 6.1.1.4'

loop_
_geom_angle_atom_site_label_1
_geom_angle_atom_site_label_2
_geom_angle_atom_site_label_3
_geom_angle
_geom_angle_site_symmetry_1
_geom_angle_site_symmetry_3
_geom_angle_publ_flag
C2 C1 O1 126.2(2) . . ?
C1 C2 C7 118.0(2) . . ?
C1 C2 C3 120.7(2) . . ?
C7 C2 C3 121.3(2) . . ?
N1 C3 C2 110.64(18) . . ?
N1 C3 C4 110.46(18) . . ?
C2 C3 C4 108.52(18) . . ?
O6 C4 C5 106.50(18) . . ?
O6 C4 C3 112.40(18) . . ?
C5 C4 C3 109.20(18) . . ?
O1 C5 C6 106.30(19) . . ?
O1 C5 C4 111.53(19) . . ?
C6 C5 C4 113.35(19) . . ?
O7 C6 C5 106.94(19) . . ?
O2 C7 O3 122.4(2) . . ?
O2 C7 C2 125.6(2) . . ?
O3 C7 C2 112.03(19) . . ?
O4 C9 N1 124.5(2) . . ?
O4 C9 O5 126.4(2) . . ?
N1 C9 O5 109.03(19) . . ?
O5 C10 C12 111.1(2) . . ?
O5 C10 C13 110.03(19) . . ?
C12 C10 C13 112.4(2) . . ?
O5 C10 C11 101.74(17) . . ?
C12 C10 C11 109.8(2) . . ?
C13 C10 C11 111.3(2) . . ?
O6 C14 C15 113.2(2) . . ?
C16 C15 C20 119.2(2) . . ?
C16 C15 C14 120.8(2) . . ?
C20 C15 C14 120.0(2) . . ?
C17 C16 C15 120.4(3) . . ?
C18 C17 C16 120.0(3) . . ?
C19 C18 C17 120.1(2) . . ?
C18 C19 C20 120.0(2) . . ?
C19 C20 C15 120.2(2) . . ?
O8 C21 O7 122.5(3) . . ?
O8 C21 C22 125.5(2) . . ?
O7 C21 C22 111.9(2) . . ?
C9 N1 C3 122.12(19) . . ?
C1 O1 C5 116.52(18) . . ?
C7 O3 C8 115.77(18) . . ?
C9 O5 C10 120.79(17) . . ?
C4 O6 C14 114.79(18) . . ?
C21 O7 C6 116.6(2) . . ?

loop_
_geom_bond_atom_site_label_1
_geom_bond_atom_site_label_2
_geom_bond_distance
_geom_bond_site_symmetry_2
_geom_bond_publ_flag
C1 C2 1.334(3) . ?
C1 O1 1.342(3) . ?
C2 C7 1.465(3) . ?
C2 C3 1.502(3) . ?
C3 N1 1.455(3) . ?
C3 C4 1.535(3) . ?
C4 O6 1.421(3) . ?
C4 C5 1.512(3) . ?
C5 O1 1.456(3) . ?
C5 C6 1.501(3) . ?
C6 O7 1.441(3) . ?
C7 O2 1.217(3) . ?
C7 O3 1.332(3) . ?
C8 O3 1.443(3) . ?
C9 O4 1.213(3) . ?
C9 N1 1.344(3) . ?
C9 O5 1.346(3) . ?
C10 O5 1.478(3) . ?
C10 C12 1.507(4) . ?
C10 C13 1.516(4) . ?
C10 C11 1.518(3) . ?
C14 O6 1.432(3) . ?
C14 C15 1.508(3) . ?
C15 C16 1.385(4) . ?
C15 C20 1.388(3) . ?
C16 C17 1.381(4) . ?
C17 C18 1.381(4) . ?
C18 C19 1.374(4) . ?
C19 C20 1.386(4) . ?
C21 O8 1.201(3) . ?
C21 O7 1.333(3) . ?
C21 C22 1.482(4) . ?

loop_
_geom_torsion_atom_site_label_1
_geom_torsion_atom_site_label_2
_geom_torsion_atom_site_label_3
_geom_torsion_atom_site_label_4
_geom_torsion
_geom_torsion_site_symmetry_1
_geom_torsion_site_symmetry_2
_geom_torsion_site_symmetry_3
_geom_torsion_site_symmetry_4
_geom_torsion_publ_flag
O1 C1 C2 C7 178.5(2) . . . . ?
O1 C1 C2 C3 -1.2(4) . . . . ?
C1 C2 C3 N1 98.6(2) . . . . ?
C7 C2 C3 N1 -81.1(2) . . . . ?
C1 C2 C3 C4 -22.7(3) . . . . ?
C7 C2 C3 C4 157.6(2) . . . . ?
N1 C3 C4 O6 171.37(17) . . . . ?
C2 C3 C4 O6 -67.2(2) . . . . ?
N1 C3 C4 C5 -70.7(2) . . . . ?
C2 C3 C4 C5 50.8(2) . . . . ?
O6 C4 C5 O1 62.7(2) . . . . ?
C3 C4 C5 O1 -58.9(2) . . . . ?
O6 C4 C5 C6 -57.2(2) . . . . ?
C3 C4 C5 C6 -178.84(19) . . . . ?
O1 C5 C6 O7 76.6(2) . . . . ?
C4 C5 C6 O7 -160.53(19) . . . . ?
C1 C2 C7 O2 7.5(3) . . . . ?
C3 C2 C7 O2 -172.8(2) . . . . ?
C1 C2 C7 O3 -171.6(2) . . . . ?
C3 C2 C7 O3 8.1(3) . . . . ?
O6 C14 C15 C16 104.5(3) . . . . ?
O6 C14 C15 C20 -73.6(3) . . . . ?
C20 C15 C16 C17 -1.1(4) . . . . ?
C14 C15 C16 C17 -179.1(2) . . . . ?
C15 C16 C17 C18 0.0(4) . . . . ?
C16 C17 C18 C19 0.4(4) . . . . ?
C17 C18 C19 C20 0.4(4) . . . . ?
C18 C19 C20 C15 -1.4(4) . . . . ?
C16 C15 C20 C19 1.8(4) . . . . ?
C14 C15 C20 C19 179.8(2) . . . . ?
O4 C9 N1 C3 4.4(3) . . . . ?
O5 C9 N1 C3 -176.75(18) . . . . ?
C2 C3 N1 C9 143.6(2) . . . . ?
C4 C3 N1 C9 -96.2(2) . . . . ?
C2 C1 O1 C5 -5.0(3) . . . . ?
C6 C5 O1 C1 159.57(19) . . . . ?
C4 C5 O1 C1 35.6(3) . . . . ?
O2 C7 O3 C8 -3.9(3) . . . . ?
C2 C7 O3 C8 175.2(2) . . . . ?
O4 C9 O5 C10 -1.5(3) . . . . ?
N1 C9 O5 C10 179.76(18) . . . . ?
C12 C10 O5 C9 -60.0(3) . . . . ?
C13 C10 O5 C9 65.1(3) . . . . ?
C11 C10 O5 C9 -176.8(2) . . . . ?
C5 C4 O6 C14 165.10(18) . . . . ?
C3 C4 O6 C14 -75.4(2) . . . . ?
C15 C14 O6 C4 -65.1(2) . . . . ?
O8 C21 O7 C6 5.2(4) . . . . ?
C22 C21 O7 C6 -172.2(2) . . . . ?
C5 C6 O7 C21 -173.0(2) . . . . ?

loop_
_cod_related_entry_id
_cod_related_entry_database
_cod_related_entry_code
1 ChemSpider 30659000
